data_7061809
loop_
_publ_author_name
'Kumar, Sunil'
Priyasha,
'Das, Dinabandhu'

_publ_section_title
;
 Molecular tiltation and supramolecular interactions induced uniaxial NTE
 and biaxial PTE in bis-imidazole-based co-crystals
;
_journal_issue 38
_journal_name_full 'New Journal of Chemistry'
_journal_page_first 18465
_journal_page_last 18470
_journal_paper_doi 10.1039/D2NJ03717C
_journal_volume 46
_journal_year 2022
_chemical_formula_sum 'C22 H20 N4 O4'
_chemical_formula_weight 404.42
_space_group_crystal_system monoclinic
_space_group_IT_number 15
_space_group_name_Hall '-C 2yc'
_space_group_name_H-M_alt 'C 1 2/c 1'
_atom_sites_solution_hydrogens mixed
_audit_creation_method SHELXL-2018/3
_audit_update_record
;
2022-07-16 deposited with the CCDC.	2022-09-06 downloaded from the CCDC.
;
_cell_angle_alpha 90
_cell_angle_beta 106.737(4)
_cell_angle_gamma 90
_cell_formula_units_Z 4
_cell_length_a 28.293(3)
_cell_length_b 6.7462(8)
_cell_length_c 11.0709(12)
_cell_measurement_reflns_used 9988
_cell_measurement_temperature 100(2)
_cell_measurement_theta_max 28.27
_cell_measurement_theta_min 3.01
_cell_volume 2023.6(4)
_computing_cell_refinement 'Bruker SAINT'
_computing_data_collection 'Bruker APEX3'
_computing_data_reduction 'Bruker SAINT'
_computing_molecular_graphics 'Xseed-2017 (Barbour, 2017)'
_computing_structure_refinement 'SHELXL-2018/3 (Sheldrick, 2018)'
_computing_structure_solution 'SHELXT 2018/2 (Sheldrick, 2018)'
_diffrn_ambient_temperature 100(2)
_diffrn_measured_fraction_theta_full 0.990
_diffrn_measured_fraction_theta_max 0.990
_diffrn_measurement_device_type 'Bruker APEX-III Photon-II detector'
_diffrn_measurement_method 'phi and omega scan'
_diffrn_radiation_type MoK\a
_diffrn_radiation_wavelength 0.71073
_diffrn_reflns_av_R_equivalents 0.0336
_diffrn_reflns_av_unetI/netI 0.0180
_diffrn_reflns_Laue_measured_fraction_full 0.990
_diffrn_reflns_Laue_measured_fraction_max 0.990
_diffrn_reflns_limit_h_max 36
_diffrn_reflns_limit_h_min -37
_diffrn_reflns_limit_k_max 9
_diffrn_reflns_limit_k_min -9
_diffrn_reflns_limit_l_max 14
_diffrn_reflns_limit_l_min -14
_diffrn_reflns_number 22052
_diffrn_reflns_point_group_measured_fraction_full 0.990
_diffrn_reflns_point_group_measured_fraction_max 0.990
_diffrn_reflns_theta_full 25.000
_diffrn_reflns_theta_max 28.359
_diffrn_reflns_theta_min 3.007
_diffrn_source microfocus
_exptl_absorpt_coefficient_mu 0.094
_exptl_absorpt_correction_T_max 0.7457
_exptl_absorpt_correction_T_min 0.6850
_exptl_absorpt_correction_type multi-scan
_exptl_absorpt_process_details SADABS
_exptl_crystal_colour colorless
_exptl_crystal_density_diffrn 1.327
_exptl_crystal_description block
_exptl_crystal_F_000 848
_exptl_crystal_size_max 0.480
_exptl_crystal_size_mid 0.190
_exptl_crystal_size_min 0.180
_refine_diff_density_max 0.296
_refine_diff_density_min -0.192
_refine_diff_density_rms 0.037
_refine_ls_extinction_method none
_refine_ls_goodness_of_fit_ref 1.025
_refine_ls_hydrogen_treatment mixed
_refine_ls_matrix_type full
_refine_ls_number_parameters 152
_refine_ls_number_reflns 2513
_refine_ls_number_restraints 0
_refine_ls_restrained_S_all 1.025
_refine_ls_R_factor_all 0.0419
_refine_ls_R_factor_gt 0.0387
_refine_ls_shift/su_max 0.000
_refine_ls_shift/su_mean 0.000
_refine_ls_structure_factor_coef Fsqd
_refine_ls_weighting_details 'w=1/[\s^2^(Fo^2^)+(0.0515P)^2^+1.2923P] where P=(Fo^2^+2Fc^2^)/3'
_refine_ls_weighting_scheme calc
_refine_ls_wR_factor_gt 0.1007
_refine_ls_wR_factor_ref 0.1036
_reflns_Friedel_coverage 0.000
_reflns_number_gt 2298
_reflns_number_total 2513
_reflns_threshold_expression 'I > 2\s(I)'
_cod_data_source_file d2nj03717c2.cif
_cod_data_source_block BIMB-TA_100K
_cod_depositor_comments 'Adding full bibliography for 7061809--7061825.cif.'
_cod_original_sg_symbol_H-M 'C 2/c'
_cod_database_code 7061809
_shelx_shelxl_version_number 2018/3
_shelx_space_group_comment
;
The symmetry employed for this shelxl refinement is uniquely defined
by the following loop, which should always be used as a source of
symmetry information in preference to the above space-group names.
They are only intended as comments.
;
_shelx_estimated_absorpt_t_min 0.956
_shelx_estimated_absorpt_t_max 0.983

loop_
_space_group_symop_operation_xyz
'x, y, z'
'-x, y, -z+1/2'
'x+1/2, y+1/2, z'
'-x+1/2, y+1/2, -z+1/2'
'-x, -y, -z'
'x, -y, z-1/2'
'-x+1/2, -y+1/2, -z'
'x+1/2, -y+1/2, z-1/2'

loop_
_atom_site_label
_atom_site_type_symbol
_atom_site_fract_x
_atom_site_fract_y
_atom_site_fract_z
_atom_site_U_iso_or_equiv
_atom_site_adp_type
_atom_site_occupancy
_atom_site_site_symmetry_order
_atom_site_calc_flag
_atom_site_refinement_flags_posn
_atom_site_refinement_flags_adp
_atom_site_refinement_flags_occupancy
_atom_site_disorder_assembly
_atom_site_disorder_group
O1 O 0.29918(3) 0.22274(12) 0.13767(7) 0.03094(19) Uani 1 1 d . . . . .
O2 O 0.33863(3) 0.14623(13) -0.00513(8) 0.0347(2) Uani 1 1 d . . . . .
N2 N 0.39347(3) 0.81343(14) 0.23838(8) 0.0275(2) Uani 1 1 d . . . . .
N1 N 0.35852(4) 0.52393(14) 0.18175(9) 0.0312(2) Uani 1 1 d . . . . .
C9 C 0.45531(4) 0.99768(15) 0.40328(10) 0.0259(2) Uani 1 1 d . . . . .
C2 C 0.24609(4) -0.12568(16) 0.09756(10) 0.0270(2) Uani 1 1 d . . . . .
H2 H 0.243460 -0.040702 0.163755 0.032 Uiso 1 1 calc R U . . .
C5 C 0.36015(4) 0.67992(16) 0.25398(10) 0.0277(2) Uani 1 1 d . . . . .
C3 C 0.27709(4) -0.07514(15) 0.02417(9) 0.0237(2) Uani 1 1 d . . . . .
C1 C 0.21922(4) -0.30027(16) 0.07326(10) 0.0270(2) Uani 1 1 d . . . . .
H1 H 0.198217 -0.335246 0.123120 0.032 Uiso 1 1 calc R U . . .
C4 C 0.30771(4) 0.10934(16) 0.04983(9) 0.0253(2) Uani 1 1 d . . . . .
C10 C 0.48562(4) 1.16355(17) 0.42285(11) 0.0328(3) Uani 1 1 d . . . . .
H10 H 0.476168 1.276235 0.369922 0.039 Uiso 1 1 calc R U . . .
C11 C 0.52971(4) 1.16568(17) 0.51944(11) 0.0346(3) Uani 1 1 d . . . . .
H11 H 0.549854 1.280900 0.532640 0.041 Uiso 1 1 calc R U . . .
C8 C 0.40579(4) 1.00220(16) 0.30405(11) 0.0318(2) Uani 1 1 d . . . . .
H8A H 0.379907 1.036270 0.344604 0.038 Uiso 1 1 calc R U . . .
H8B H 0.406149 1.107217 0.241859 0.038 Uiso 1 1 calc R U . . .
C7 C 0.41420(5) 0.7374(2) 0.15018(12) 0.0398(3) Uani 1 1 d . . . . .
C6 C 0.39223(5) 0.5594(2) 0.11579(13) 0.0405(3) Uani 1 1 d . . . . .
H5 H 0.3405(5) 0.700(2) 0.3118(14) 0.037(4) Uiso 1 1 d . . . . .
H6 H 0.3966(6) 0.465(3) 0.0527(16) 0.055(5) Uiso 1 1 d . . . . .
H7 H 0.4393(6) 0.812(3) 0.1262(16) 0.053(5) Uiso 1 1 d . . . . .
H1A H 0.3218(8) 0.336(3) 0.1535(19) 0.077(6) Uiso 1 1 d . . . . .

loop_
_atom_site_aniso_label
_atom_site_aniso_U_11
_atom_site_aniso_U_22
_atom_site_aniso_U_33
_atom_site_aniso_U_23
_atom_site_aniso_U_13
_atom_site_aniso_U_12
O1 0.0361(4) 0.0284(4) 0.0303(4) -0.0062(3) 0.0128(3) -0.0073(3)
O2 0.0399(5) 0.0327(4) 0.0367(4) -0.0044(3) 0.0193(3) -0.0109(3)
N2 0.0252(4) 0.0289(5) 0.0269(4) -0.0037(3) 0.0052(3) -0.0052(3)
N1 0.0322(5) 0.0299(5) 0.0310(5) -0.0061(4) 0.0082(4) -0.0056(4)
C9 0.0247(5) 0.0262(5) 0.0267(5) -0.0043(4) 0.0072(4) -0.0043(4)
C2 0.0298(5) 0.0287(5) 0.0241(5) -0.0040(4) 0.0105(4) -0.0032(4)
C5 0.0260(5) 0.0303(5) 0.0263(5) -0.0031(4) 0.0066(4) -0.0049(4)
C3 0.0241(5) 0.0243(5) 0.0219(4) 0.0010(4) 0.0054(3) -0.0017(4)
C1 0.0289(5) 0.0305(5) 0.0242(5) -0.0010(4) 0.0116(4) -0.0047(4)
C4 0.0272(5) 0.0254(5) 0.0224(4) 0.0016(4) 0.0055(4) -0.0015(4)
C10 0.0339(6) 0.0262(5) 0.0342(6) 0.0038(4) 0.0035(4) -0.0067(4)
C11 0.0319(6) 0.0279(5) 0.0394(6) 0.0019(5) 0.0032(5) -0.0125(4)
C8 0.0282(5) 0.0257(5) 0.0366(6) -0.0042(4) 0.0016(4) -0.0034(4)
C7 0.0388(6) 0.0479(7) 0.0380(6) -0.0101(5) 0.0195(5) -0.0132(5)
C6 0.0417(7) 0.0444(7) 0.0399(6) -0.0150(5) 0.0186(5) -0.0075(5)

loop_
_atom_type_symbol
_atom_type_description
_atom_type_scat_dispersion_real
_atom_type_scat_dispersion_imag
_atom_type_scat_source
C C 0.0033 0.0016 'International Tables Vol C Tables 4.2.6.8 and 6.1.1.4'
H H 0.0000 0.0000 'International Tables Vol C Tables 4.2.6.8 and 6.1.1.4'
N N 0.0061 0.0033 'International Tables Vol C Tables 4.2.6.8 and 6.1.1.4'
O O 0.0106 0.0060 'International Tables Vol C Tables 4.2.6.8 and 6.1.1.4'

loop_
_geom_angle_atom_site_label_1
_geom_angle_atom_site_label_2
_geom_angle_atom_site_label_3
_geom_angle
_geom_angle_site_symmetry_1
_geom_angle_site_symmetry_3
_geom_angle_publ_flag
C5 N2 C7 107.35(9) . . ?
C5 N2 C8 126.46(9) . . ?
C7 N2 C8 126.19(10) . . ?
C5 N1 C6 105.94(10) . . ?
C11 C9 C10 118.65(10) 5_676 . ?
C11 C9 C8 121.34(9) 5_676 . ?
C10 C9 C8 119.92(10) . . ?
C1 C2 C3 119.68(9) . . ?
N1 C5 N2 111.09(10) . . ?
C1 C3 C2 120.09(9) 7_545 . ?
C1 C3 C4 118.69(9) 7_545 . ?
C2 C3 C4 121.21(9) . . ?
C2 C1 C3 120.23(9) . 7_545 ?
O2 C4 O1 123.97(10) . . ?
O2 C4 C3 122.10(9) . . ?
O1 C4 C3 113.91(9) . . ?
C9 C10 C11 120.37(10) . . ?
C9 C11 C10 120.97(10) 5_676 . ?
N2 C8 C9 112.54(9) . . ?
C6 C7 N2 105.97(10) . . ?
C7 C6 N1 109.65(11) . . ?

loop_
_geom_bond_atom_site_label_1
_geom_bond_atom_site_label_2
_geom_bond_distance
_geom_bond_site_symmetry_2
_geom_bond_publ_flag
O1 C4 1.3131(13) . ?
O2 C4 1.2262(13) . ?
N2 C5 1.3504(14) . ?
N2 C7 1.3749(15) . ?
N2 C8 1.4581(14) . ?
N1 C5 1.3144(14) . ?
N1 C6 1.3789(16) . ?
C9 C11 1.3847(16) 5_676 ?
C9 C10 1.3884(15) . ?
C9 C8 1.5112(15) . ?
C2 C1 1.3855(15) . ?
C2 C3 1.3988(14) . ?
C3 C1 1.3947(14) 7_545 ?
C3 C4 1.4962(14) . ?
C10 C11 1.3897(15) . ?
C7 C6 1.3551(18) . ?
